data_7200300
loop_
_publ_author_name
'Bi, Y. F.'
'Liao, W. P.'
'Wang, X. F.'
'Li, Y. L.'
'Su, Z. M.'
'Liu, Y. B.'
'Zhang, H. J.'
'Li, D. Q.'

_publ_section_title
;
 Five supramolecular compounds of water-soluble
 sulfonylcalix[4]arenetetrasulfonate showing two calixarene
 conformations
;
_journal_issue 4
_journal_name_full CrystEngComm
_journal_page_first 597
_journal_paper_doi 10.1039/b812582a
_journal_volume 11
_journal_year 2009
_chemical_formula_moiety 'Cu4 [C10H8N2]6 [C24H12S8O16] 8.62H2O'
_chemical_formula_sum 'C84 H73.24 Cu4 N12 O32.62 S8'
_chemical_formula_weight 2283.35
_chemical_name_common 'Cu4 (C10H8N2)6 (C24H12S8O16) 8.62H2O'
_chemical_name_systematic
;
?
;
_space_group_IT_number 14
_symmetry_cell_setting monoclinic
_symmetry_space_group_name_Hall '-P 2ybc'
_symmetry_space_group_name_H-M 'P 1 21/c 1'
_atom_sites_solution_hydrogens geom
_atom_sites_solution_primary direct
_atom_sites_solution_secondary difmap
_audit_creation_method SHELXL-97
_cell_angle_alpha 90.00
_cell_angle_beta 129.566(4)
_cell_angle_gamma 90.00
_cell_formula_units_Z 2
_cell_length_a 12.5614(11)
_cell_length_b 27.357(2)
_cell_length_c 17.1673(11)
_cell_measurement_reflns_used 5441
_cell_measurement_temperature 185(2)
_cell_measurement_theta_max 26.79
_cell_measurement_theta_min 2.21
_cell_volume 4547.8(7)
_computing_cell_refinement 'SMART (Bruker, 2001)'
_computing_data_collection 'SMART (Bruker, 2001)'
_computing_data_reduction 'SAINT+ (Bruker, 1999)'
_computing_molecular_graphics 'PLATON (Spek, 2003)'
_computing_publication_material 'SHELXTL (1998)'
_computing_structure_refinement 'SHELXL-97 (Sheldrick, 1997)'
_computing_structure_solution 'SHELXS-97 (Sheldrick, 1990)'
_diffrn_ambient_temperature 185(2)
_diffrn_measured_fraction_theta_full 1.000
_diffrn_measured_fraction_theta_max 1.000
_diffrn_measurement_device_type 'Bruker AXS Apex CCD diffractometer'
_diffrn_measurement_method '\w scan'
_diffrn_radiation_monochromator graphite
_diffrn_radiation_source 'fine-focus sealed tube'
_diffrn_radiation_type MoK\a
_diffrn_radiation_wavelength 0.71073
_diffrn_reflns_av_R_equivalents 0.0456
_diffrn_reflns_av_sigmaI/netI 0.0539
_diffrn_reflns_limit_h_max 14
_diffrn_reflns_limit_h_min -14
_diffrn_reflns_limit_k_max 32
_diffrn_reflns_limit_k_min -31
_diffrn_reflns_limit_l_max 20
_diffrn_reflns_limit_l_min -19
_diffrn_reflns_number 23475
_diffrn_reflns_theta_full 25.00
_diffrn_reflns_theta_max 25.00
_diffrn_reflns_theta_min 1.71
_exptl_absorpt_coefficient_mu 1.200
_exptl_absorpt_correction_T_max 0.8945
_exptl_absorpt_correction_T_min 0.8405
_exptl_absorpt_correction_type empirical
_exptl_absorpt_process_details ' SADABS, Sheldrick, 1996'
_exptl_crystal_colour green
_exptl_crystal_density_diffrn 1.667
_exptl_crystal_density_method 'not measured'
_exptl_crystal_description block
_exptl_crystal_F_000 2332
_exptl_crystal_size_max 0.15
_exptl_crystal_size_mid 0.12
_exptl_crystal_size_min 0.10
_refine_diff_density_max 0.700
_refine_diff_density_min -0.500
_refine_diff_density_rms 0.081
_refine_ls_extinction_method none
_refine_ls_goodness_of_fit_ref 1.022
_refine_ls_hydrogen_treatment constr
_refine_ls_matrix_type full
_refine_ls_number_parameters 640
_refine_ls_number_reflns 7995
_refine_ls_number_restraints 0
_refine_ls_restrained_S_all 1.022
_refine_ls_R_factor_all 0.0586
_refine_ls_R_factor_gt 0.0426
_refine_ls_shift/su_max 0.001
_refine_ls_shift/su_mean 0.000
_refine_ls_structure_factor_coef Fsqd
_refine_ls_weighting_details 'calc w=1/[\s^2^(Fo^2^)+(0.0512P)^2^+1.2544P] where P=(Fo^2^+2Fc^2^)/3'
_refine_ls_weighting_scheme calc
_refine_ls_wR_factor_gt 0.0959
_refine_ls_wR_factor_ref 0.1041
_reflns_number_gt 6282
_reflns_number_total 7995
_reflns_threshold_expression >2sigma(I)
_cod_data_source_file b812582a.txt
_cod_data_source_block compound_4
_cod_original_cell_volume 4547.8(6)
_cod_original_sg_symbol_H-M 'P 21/c'
_cod_database_code 7200300

loop_
_symmetry_equiv_pos_as_xyz
'x, y, z'
'-x, y+1/2, -z+1/2'
'-x, -y, -z'
'x, -y-1/2, z-1/2'

loop_
_atom_site_label
_atom_site_type_symbol
_atom_site_fract_x
_atom_site_fract_y
_atom_site_fract_z
_atom_site_U_iso_or_equiv
_atom_site_adp_type
_atom_site_occupancy
_atom_site_symmetry_multiplicity
_atom_site_calc_flag
_atom_site_refinement_flags
_atom_site_disorder_assembly
_atom_site_disorder_group
Cu1 Cu 0.63299(4) -0.069523(13) 0.98266(3) 0.01823(12) Uani 1 1 d . . .
S1 S 0.86869(9) 0.18279(3) 1.17165(7) 0.0253(2) Uani 1 1 d . . .
S2 S 0.37877(10) 0.14680(3) 0.63931(7) 0.0280(2) Uani 1 1 d . . .
S3 S 0.74084(8) 0.02368(3) 0.94097(6) 0.01810(19) Uani 1 1 d . . .
S4 S 0.82337(9) 0.00842(3) 1.29702(6) 0.0211(2) Uani 1 1 d . . .
O1 O 0.7220(2) -0.02699(7) 1.09796(16) 0.0188(5) Uani 1 1 d . . .
O2 O 0.4808(2) -0.02696(8) 0.88352(17) 0.0200(5) Uani 1 1 d . . .
O3 O 1.0175(3) 0.18396(9) 1.2496(3) 0.0611(10) Uani 1 1 d . . .
O4 O 0.8000(3) 0.20302(9) 1.2071(2) 0.0400(7) Uani 1 1 d . . .
O5 O 0.8240(3) 0.20393(9) 1.0783(2) 0.0447(8) Uani 1 1 d . . .
O6 O 0.4921(3) 0.18020(9) 0.7084(2) 0.0523(9) Uani 1 1 d . . .
O7 O 0.2449(3) 0.16614(10) 0.5960(2) 0.0481(8) Uani 1 1 d . . .
O8 O 0.3875(3) 0.12838(9) 0.56432(19) 0.0345(6) Uani 1 1 d . . .
O9 O 0.7597(2) -0.02894(8) 0.95049(17) 0.0217(5) Uani 1 1 d . . .
O10 O 0.8242(2) 0.05091(8) 0.92575(18) 0.0252(6) Uani 1 1 d . . .
O11 O 0.8429(3) 0.04288(9) 1.36842(18) 0.0335(6) Uani 1 1 d . . .
O12 O 0.9333(2) -0.02575(9) 1.33264(19) 0.0299(6) Uani 1 1 d . . .
N1 N 0.5499(3) -0.12392(10) 0.8827(2) 0.0242(7) Uani 1 1 d . . .
N2 N 0.7423(3) -0.12489(10) 1.0776(2) 0.0237(7) Uani 1 1 d . . .
C1 C 0.7583(3) 0.01853(11) 1.1111(2) 0.0168(7) Uani 1 1 d . . .
C2 C 0.7965(3) 0.04287(11) 1.1986(2) 0.0178(7) Uani 1 1 d . . .
C3 C 0.8258(3) 0.09198(12) 1.2159(3) 0.0198(7) Uani 1 1 d . . .
H3 H 0.8468 0.1069 1.2742 0.024 Uiso 1 1 calc R . .
C4 C 0.8245(3) 0.11985(11) 1.1468(3) 0.0213(8) Uani 1 1 d . . .
C5 C 0.7989(3) 0.09754(11) 1.0653(3) 0.0195(7) Uani 1 1 d . . .
H5 H 0.8014 0.1162 1.0198 0.023 Uiso 1 1 calc R . .
C6 C 0.7689(3) 0.04743(12) 1.0476(2) 0.0174(7) Uani 1 1 d . . .
C7 C 0.4614(3) 0.00985(11) 0.8290(2) 0.0164(7) Uani 1 1 d . . .
C8 C 0.5670(3) 0.03790(11) 0.8424(2) 0.0172(7) Uani 1 1 d . . .
C9 C 0.5405(3) 0.07983(11) 0.7868(2) 0.0189(7) Uani 1 1 d . . .
H9 H 0.6151 0.0978 0.7998 0.023 Uiso 1 1 calc R . .
C10 C 0.4068(4) 0.09547(11) 0.7130(3) 0.0196(7) Uani 1 1 d . . .
C11 C 0.2983(4) 0.06837(12) 0.6934(3) 0.0204(7) Uani 1 1 d . . .
H10 H 0.2057 0.0786 0.6418 0.024 Uiso 1 1 calc R . .
C12 C 0.3247(3) 0.02685(11) 0.7485(2) 0.0172(7) Uani 1 1 d . . .
C13 C 0.4447(4) -0.12009(14) 0.7837(3) 0.0316(9) Uani 1 1 d . . .
H13 H 0.4085 -0.0886 0.7558 0.038 Uiso 1 1 calc R . .
C14 C 0.3867(4) -0.16009(14) 0.7205(3) 0.0361(10) Uani 1 1 d . . .
H14 H 0.3113 -0.1563 0.6504 0.043 Uiso 1 1 calc R . .
C15 C 0.4403(4) -0.20539(14) 0.7611(3) 0.0390(11) Uani 1 1 d . . .
H15 H 0.4016 -0.2336 0.7192 0.047 Uiso 1 1 calc R . .
C16 C 0.5506(4) -0.21014(14) 0.8630(3) 0.0364(10) Uani 1 1 d . . .
H16 H 0.5898 -0.2413 0.8915 0.044 Uiso 1 1 calc R . .
C17 C 0.6029(4) -0.16843(12) 0.9227(3) 0.0261(8) Uani 1 1 d . . .
C18 C 0.7159(4) -0.16883(12) 1.0321(3) 0.0276(9) Uani 1 1 d . . .
C19 C 0.7917(4) -0.21003(13) 1.0889(3) 0.0400(10) Uani 1 1 d . . .
H19 H 0.7741 -0.2407 1.0567 0.048 Uiso 1 1 calc R . .
C20 C 0.8918(5) -0.20579(15) 1.1914(4) 0.0520(13) Uani 1 1 d . . .
H20 H 0.9437 -0.2337 1.2308 0.062 Uiso 1 1 calc R . .
C21 C 0.9172(4) -0.16136(14) 1.2373(3) 0.0446(11) Uani 1 1 d . . .
H21 H 0.9867 -0.1580 1.3084 0.053 Uiso 1 1 calc R . .
C22 C 0.8394(4) -0.12161(14) 1.1779(3) 0.0342(9) Uani 1 1 d . . .
H22 H 0.8556 -0.0909 1.2094 0.041 Uiso 1 1 calc R . .
Cu2 Cu 0.67709(4) -0.105270(15) 0.67220(3) 0.02453(13) Uani 1 1 d . . .
O13 O 0.8053(2) -0.11269(8) 0.63479(19) 0.0290(6) Uani 1 1 d . . .
H13A H 0.8615 -0.1338 0.6664 0.044 Uiso 1 1 d R . .
H13B H 0.7526 -0.1187 0.5695 0.044 Uiso 1 1 d R . .
N3 N 0.7375(3) -0.03611(10) 0.7035(2) 0.0231(7) Uani 1 1 d . . .
N4 N 0.4884(3) -0.07231(10) 0.5919(2) 0.0218(6) Uani 1 1 d . . .
N5 N 0.7944(3) -0.13542(10) 0.8158(2) 0.0222(6) Uani 1 1 d . . .
N6 N 0.6142(3) -0.17450(10) 0.6351(2) 0.0245(7) Uani 1 1 d . . .
C23 C 0.8685(4) -0.02113(13) 0.7583(3) 0.0282(9) Uani 1 1 d . . .
H23 H 0.9395 -0.0451 0.7883 0.034 Uiso 1 1 calc R . .
C24 C 0.9050(4) 0.02749(13) 0.7728(3) 0.0283(8) Uani 1 1 d . . .
H24 H 0.9992 0.0370 0.8138 0.034 Uiso 1 1 calc R . .
C25 C 0.8005(4) 0.06228(13) 0.7261(3) 0.0257(8) Uani 1 1 d . . .
H25 H 0.8224 0.0961 0.7343 0.031 Uiso 1 1 calc R . .
C26 C 0.6653(4) 0.04730(12) 0.6680(3) 0.0226(8) Uani 1 1 d . . .
H26 H 0.5927 0.0707 0.6350 0.027 Uiso 1 1 calc R . .
C27 C 0.6359(3) -0.00235(12) 0.6579(3) 0.0215(8) Uani 1 1 d . . .
C28 C 0.4956(3) -0.02289(12) 0.5985(3) 0.0208(7) Uani 1 1 d . . .
C29 C 0.3788(4) 0.00564(14) 0.5533(3) 0.0268(8) Uani 1 1 d . . .
H29 H 0.3859 0.0403 0.5574 0.032 Uiso 1 1 calc R . .
C30 C 0.2517(4) -0.01677(14) 0.5020(3) 0.0303(9) Uani 1 1 d . . .
H30 H 0.1705 0.0022 0.4712 0.036 Uiso 1 1 calc R . .
C31 C 0.2443(4) -0.06687(14) 0.4962(3) 0.0311(9) Uani 1 1 d . . .
H31 H 0.1579 -0.0830 0.4616 0.037 Uiso 1 1 calc R . .
C32 C 0.3637(4) -0.09354(13) 0.5413(3) 0.0274(8) Uani 1 1 d . . .
H32 H 0.3578 -0.1282 0.5363 0.033 Uiso 1 1 calc R . .
C33 C 0.8867(4) -0.11377(13) 0.9058(3) 0.0264(8) Uani 1 1 d . . .
H33 H 0.8954 -0.0792 0.9077 0.032 Uiso 1 1 calc R . .
C34 C 0.9694(4) -0.13909(14) 0.9955(3) 0.0317(9) Uani 1 1 d . . .
H34 H 1.0329 -0.1223 1.0578 0.038 Uiso 1 1 calc R . .
C35 C 0.9581(4) -0.18945(15) 0.9930(3) 0.0366(10) Uani 1 1 d . . .
H35 H 1.0159 -0.2081 1.0534 0.044 Uiso 1 1 calc R . .
C36 C 0.8613(4) -0.21206(14) 0.9013(3) 0.0322(9) Uani 1 1 d . . .
H36 H 0.8503 -0.2465 0.8983 0.039 Uiso 1 1 calc R . .
C37 C 0.7808(4) -0.18486(12) 0.8144(3) 0.0238(8) Uani 1 1 d . . .
C38 C 0.6742(4) -0.20542(12) 0.7135(3) 0.0256(8) Uani 1 1 d . . .
C39 C 0.6318(4) -0.25433(13) 0.6973(3) 0.0346(9) Uani 1 1 d . . .
H39 H 0.6736 -0.2761 0.7529 0.042 Uiso 1 1 calc R . .
C40 C 0.5297(4) -0.27064(14) 0.6007(3) 0.0387(10) Uani 1 1 d . . .
H40 H 0.4986 -0.3035 0.5890 0.046 Uiso 1 1 calc R . .
C41 C 0.4724(4) -0.23873(14) 0.5205(3) 0.0362(10) Uani 1 1 d . . .
H41 H 0.4029 -0.2494 0.4530 0.043 Uiso 1 1 calc R . .
C42 C 0.5183(4) -0.19126(14) 0.5407(3) 0.0304(9) Uani 1 1 d . . .
H42 H 0.4807 -0.1694 0.4857 0.037 Uiso 1 1 calc R . .
O1W O 0.2400(4) -0.18787(11) 0.2669(3) 0.0708(10) Uani 1 1 d . . .
H1A H 0.2146 -0.2126 0.2659 0.106 Uiso 1 1 d R . .
H1B H 0.3056 -0.1879 0.2781 0.106 Uiso 1 1 d R . .
O2W O 0.1657(3) -0.19673(10) 0.4799(2) 0.0469(8) Uani 1 1 d . . .
H2A H 0.1219 -0.2004 0.4973 0.070 Uiso 1 1 d R . .
H2B H 0.1703 -0.2227 0.4648 0.070 Uiso 1 1 d R . .
O3W O 0.0366(3) -0.30710(12) 0.0694(2) 0.0594(9) Uani 1 1 d . . .
H3A H -0.0373 -0.3212 0.0352 0.089 Uiso 1 1 d R . .
H3B H 0.0580 -0.3065 0.1225 0.089 Uiso 1 1 d R . .
O4W O -0.7214(11) -0.1833(4) 0.1301(8) 0.061(3) Uani 0.31 1 d P . .

loop_
_atom_site_aniso_label
_atom_site_aniso_U_11
_atom_site_aniso_U_22
_atom_site_aniso_U_33
_atom_site_aniso_U_23
_atom_site_aniso_U_13
_atom_site_aniso_U_12
Cu1 0.0206(2) 0.0113(2) 0.0199(2) 0.00113(17) 0.0115(2) 0.00133(17)
S1 0.0241(5) 0.0137(4) 0.0347(5) -0.0009(4) 0.0172(5) -0.0013(4)
S2 0.0408(6) 0.0159(4) 0.0277(5) 0.0079(4) 0.0221(5) 0.0051(4)
S3 0.0178(5) 0.0176(4) 0.0217(4) 0.0010(3) 0.0139(4) 0.0001(3)
S4 0.0176(5) 0.0244(5) 0.0164(4) 0.0001(4) 0.0085(4) -0.0038(4)
O1 0.0199(13) 0.0132(12) 0.0198(12) 0.0007(10) 0.0110(11) -0.0011(10)
O2 0.0168(13) 0.0160(12) 0.0237(13) 0.0065(10) 0.0112(11) 0.0021(10)
O3 0.0228(17) 0.0202(15) 0.085(3) -0.0067(15) 0.0083(17) -0.0072(12)
O4 0.058(2) 0.0215(14) 0.060(2) -0.0076(14) 0.0468(18) -0.0047(13)
O5 0.077(2) 0.0205(14) 0.0545(19) 0.0018(14) 0.0506(19) -0.0042(14)
O6 0.072(2) 0.0207(14) 0.0392(17) -0.0007(13) 0.0235(17) -0.0172(14)
O7 0.058(2) 0.0427(17) 0.0519(19) 0.0241(15) 0.0391(17) 0.0275(15)
O8 0.0506(18) 0.0316(14) 0.0307(15) 0.0112(12) 0.0302(15) 0.0058(13)
O9 0.0220(14) 0.0198(12) 0.0286(14) 0.0025(10) 0.0186(12) 0.0039(10)
O10 0.0233(14) 0.0280(13) 0.0305(14) 0.0003(11) 0.0200(12) -0.0022(11)
O11 0.0434(17) 0.0351(15) 0.0251(14) -0.0122(12) 0.0232(14) -0.0155(13)
O12 0.0145(13) 0.0374(15) 0.0296(14) 0.0094(12) 0.0102(12) 0.0020(11)
N1 0.0272(18) 0.0170(15) 0.0302(18) -0.0025(13) 0.0191(16) -0.0016(13)
N2 0.0248(17) 0.0148(15) 0.0293(17) 0.0048(13) 0.0162(15) 0.0023(12)
C1 0.0082(17) 0.0168(17) 0.0193(18) 0.0028(14) 0.0059(15) 0.0026(13)
C2 0.0127(18) 0.0202(18) 0.0189(18) 0.0000(14) 0.0093(16) -0.0012(14)
C3 0.0140(18) 0.0212(18) 0.0201(18) -0.0048(15) 0.0090(16) -0.0027(14)
C4 0.019(2) 0.0154(17) 0.029(2) 0.0012(15) 0.0147(17) -0.0014(14)
C5 0.0149(18) 0.0184(18) 0.0218(19) 0.0038(15) 0.0101(16) 0.0007(14)
C6 0.0127(18) 0.0210(18) 0.0179(17) -0.0008(14) 0.0094(15) -0.0001(14)
C7 0.0179(19) 0.0156(17) 0.0144(17) -0.0011(14) 0.0097(15) 0.0004(14)
C8 0.0197(19) 0.0152(16) 0.0184(18) -0.0006(14) 0.0129(16) 0.0002(14)
C9 0.021(2) 0.0170(17) 0.0224(18) -0.0012(14) 0.0158(17) -0.0020(14)
C10 0.027(2) 0.0155(17) 0.0202(18) 0.0005(14) 0.0167(17) 0.0008(14)
C11 0.0200(19) 0.0219(18) 0.0171(18) 0.0034(15) 0.0107(16) 0.0071(15)
C12 0.0153(18) 0.0183(17) 0.0196(18) -0.0016(14) 0.0117(16) -0.0020(14)
C13 0.038(2) 0.025(2) 0.033(2) -0.0039(17) 0.023(2) -0.0021(17)
C14 0.040(3) 0.039(2) 0.037(2) -0.0149(19) 0.028(2) -0.013(2)
C15 0.053(3) 0.028(2) 0.058(3) -0.020(2) 0.045(3) -0.016(2)
C16 0.046(3) 0.022(2) 0.052(3) -0.0094(19) 0.036(2) -0.0059(18)
C17 0.034(2) 0.0179(18) 0.040(2) -0.0023(17) 0.030(2) -0.0019(16)
C18 0.029(2) 0.0163(18) 0.042(2) 0.0047(17) 0.025(2) 0.0028(16)
C19 0.046(3) 0.016(2) 0.057(3) 0.007(2) 0.033(3) 0.0080(18)
C20 0.049(3) 0.028(2) 0.065(3) 0.024(2) 0.030(3) 0.022(2)
C21 0.040(3) 0.032(2) 0.043(3) 0.016(2) 0.017(2) 0.009(2)
C22 0.035(2) 0.026(2) 0.033(2) 0.0057(18) 0.018(2) 0.0031(18)
Cu2 0.0196(3) 0.0192(2) 0.0288(3) 0.00138(19) 0.0126(2) 0.00012(18)
O13 0.0295(15) 0.0288(14) 0.0295(14) 0.0011(12) 0.0192(13) 0.0029(11)
N3 0.0171(16) 0.0212(15) 0.0289(17) 0.0014(13) 0.0136(14) 0.0013(13)
N4 0.0171(16) 0.0246(16) 0.0206(16) 0.0044(13) 0.0105(14) 0.0016(13)
N5 0.0243(17) 0.0220(15) 0.0254(16) 0.0005(13) 0.0184(15) 0.0005(13)
N6 0.0229(17) 0.0230(16) 0.0276(17) -0.0024(14) 0.0161(15) -0.0026(13)
C23 0.017(2) 0.030(2) 0.031(2) 0.0011(17) 0.0127(18) 0.0035(16)
C24 0.020(2) 0.030(2) 0.032(2) -0.0044(17) 0.0150(18) -0.0052(16)
C25 0.029(2) 0.0228(19) 0.027(2) -0.0045(16) 0.0189(19) -0.0043(16)
C26 0.023(2) 0.0237(19) 0.0238(19) 0.0014(16) 0.0160(17) 0.0040(15)
C27 0.020(2) 0.0260(19) 0.0225(19) 0.0021(15) 0.0157(17) 0.0031(15)
C28 0.0172(19) 0.0225(18) 0.0212(19) 0.0017(15) 0.0116(16) 0.0014(14)
C29 0.023(2) 0.032(2) 0.0236(19) -0.0015(17) 0.0141(18) 0.0054(16)
C30 0.017(2) 0.042(2) 0.026(2) -0.0012(18) 0.0105(18) 0.0049(17)
C31 0.019(2) 0.044(2) 0.028(2) -0.0022(19) 0.0140(18) -0.0025(17)
C32 0.024(2) 0.030(2) 0.030(2) -0.0010(17) 0.0181(19) -0.0057(16)
C33 0.026(2) 0.0259(19) 0.029(2) -0.0060(17) 0.0183(19) -0.0041(16)
C34 0.026(2) 0.041(2) 0.026(2) -0.0041(18) 0.0155(19) -0.0068(18)
C35 0.034(2) 0.043(2) 0.030(2) 0.0108(19) 0.019(2) -0.0007(19)
C36 0.032(2) 0.027(2) 0.035(2) 0.0043(18) 0.020(2) -0.0014(17)
C37 0.024(2) 0.0218(19) 0.030(2) 0.0024(16) 0.0194(18) 0.0008(15)
C38 0.025(2) 0.0243(19) 0.034(2) -0.0025(17) 0.0219(19) -0.0017(16)
C39 0.038(3) 0.026(2) 0.038(2) 0.0009(18) 0.024(2) -0.0052(18)
C40 0.045(3) 0.025(2) 0.047(3) -0.007(2) 0.030(2) -0.0118(19)
C41 0.033(2) 0.039(2) 0.036(2) -0.013(2) 0.022(2) -0.0104(19)
C42 0.025(2) 0.034(2) 0.032(2) -0.0001(18) 0.0185(19) -0.0021(17)
O1W 0.073(3) 0.047(2) 0.092(3) 0.009(2) 0.053(2) 0.0052(18)
O2W 0.055(2) 0.0376(16) 0.0501(19) -0.0117(14) 0.0346(17) -0.0051(14)
O3W 0.053(2) 0.082(2) 0.0405(18) 0.0071(18) 0.0289(18) -0.0128(18)
O4W 0.058(7) 0.066(7) 0.044(6) 0.001(5) 0.026(6) -0.006(6)

loop_
_atom_type_symbol
_atom_type_description
_atom_type_scat_dispersion_real
_atom_type_scat_dispersion_imag
_atom_type_scat_source
C C 0.0033 0.0016 'International Tables Vol C Tables 4.2.6.8 and 6.1.1.4'
H H 0.0000 0.0000 'International Tables Vol C Tables 4.2.6.8 and 6.1.1.4'
Cu Cu 0.3201 1.2651 'International Tables Vol C Tables 4.2.6.8 and 6.1.1.4'
N N 0.0061 0.0033 'International Tables Vol C Tables 4.2.6.8 and 6.1.1.4'
O O 0.0106 0.0060 'International Tables Vol C Tables 4.2.6.8 and 6.1.1.4'
S S 0.1246 0.1234 'International Tables Vol C Tables 4.2.6.8 and 6.1.1.4'

loop_
_geom_angle_atom_site_label_1
_geom_angle_atom_site_label_2
_geom_angle_atom_site_label_3
_geom_angle
_geom_angle_site_symmetry_1
_geom_angle_site_symmetry_3
_geom_angle_publ_flag
O1 Cu1 O2 98.16(9) . . ?
O1 Cu1 N1 168.60(10) . . ?
O2 Cu1 N1 90.56(11) . . ?
O1 Cu1 N2 88.40(11) . . ?
O2 Cu1 N2 162.33(10) . . ?
N1 Cu1 N2 81.19(12) . . ?
O1 Cu1 O9 85.22(9) . . ?
O2 Cu1 O9 86.86(8) . . ?
N1 Cu1 O9 102.68(10) . . ?
N2 Cu1 O9 110.13(10) . . ?
O5 S1 O4 113.62(17) . . ?
O5 S1 O3 112.2(2) . . ?
O4 S1 O3 111.6(2) . . ?
O5 S1 C4 106.35(16) . . ?
O4 S1 C4 107.05(15) . . ?
O3 S1 C4 105.38(16) . . ?
O7 S2 O8 113.16(17) . . ?
O7 S2 O6 113.90(19) . . ?
O8 S2 O6 110.70(18) . . ?
O7 S2 C10 107.27(16) . . ?
O8 S2 C10 105.43(15) . . ?
O6 S2 C10 105.66(16) . . ?
O10 S3 O9 116.65(13) . . ?
O10 S3 C8 108.24(15) . . ?
O9 S3 C8 110.04(14) . . ?
O10 S3 C6 108.21(15) . . ?
O9 S3 C6 109.89(14) . . ?
C8 S3 C6 102.92(15) . . ?
O11 S4 O12 117.78(16) . . ?
O11 S4 C2 106.86(15) . . ?
O12 S4 C2 107.39(15) . . ?
O11 S4 C12 107.10(15) . 3_657 ?
O12 S4 C12 106.62(15) . 3_657 ?
C2 S4 C12 111.10(15) . 3_657 ?
C1 O1 Cu1 132.0(2) . . ?
C7 O2 Cu1 137.0(2) . . ?
S3 O9 Cu1 114.92(12) . . ?
C13 N1 C17 119.1(3) . . ?
C13 N1 Cu1 126.0(2) . . ?
C17 N1 Cu1 114.8(2) . . ?
C22 N2 C18 119.3(3) . . ?
C22 N2 Cu1 126.2(2) . . ?
C18 N2 Cu1 114.5(2) . . ?
O1 C1 C2 118.6(3) . . ?
O1 C1 C6 126.7(3) . . ?
C2 C1 C6 114.7(3) . . ?
C3 C2 C1 123.5(3) . . ?
C3 C2 S4 116.9(3) . . ?
C1 C2 S4 119.4(2) . . ?
C2 C3 C4 119.4(3) . . ?
C2 C3 H3 120.3 . . ?
C4 C3 H3 120.3 . . ?
C5 C4 C3 119.5(3) . . ?
C5 C4 S1 120.9(3) . . ?
C3 C4 S1 119.4(3) . . ?
C4 C5 C6 120.9(3) . . ?
C4 C5 H5 119.5 . . ?
C6 C5 H5 119.5 . . ?
C5 C6 C1 121.5(3) . . ?
C5 C6 S3 115.8(2) . . ?
C1 C6 S3 122.7(2) . . ?
O2 C7 C8 125.5(3) . . ?
O2 C7 C12 120.7(3) . . ?
C8 C7 C12 113.8(3) . . ?
C9 C8 C7 123.0(3) . . ?
C9 C8 S3 116.9(2) . . ?
C7 C8 S3 119.8(2) . . ?
C10 C9 C8 120.4(3) . . ?
C10 C9 H9 119.8 . . ?
C8 C9 H9 119.8 . . ?
C9 C10 C11 119.3(3) . . ?
C9 C10 S2 118.4(3) . . ?
C11 C10 S2 122.1(3) . . ?
C12 C11 C10 120.2(3) . . ?
C12 C11 H10 119.9 . . ?
C10 C11 H10 119.9 . . ?
C11 C12 C7 123.2(3) . . ?
C11 C12 S4 114.8(2) . 3_657 ?
C7 C12 S4 121.6(2) . 3_657 ?
N1 C13 C14 122.5(4) . . ?
N1 C13 H13 118.7 . . ?
C14 C13 H13 118.7 . . ?
C15 C14 C13 118.4(4) . . ?
C15 C14 H14 120.8 . . ?
C13 C14 H14 120.8 . . ?
C14 C15 C16 120.1(4) . . ?
C14 C15 H15 120.0 . . ?
C16 C15 H15 120.0 . . ?
C15 C16 C17 118.6(4) . . ?
C15 C16 H16 120.7 . . ?
C17 C16 H16 120.7 . . ?
N1 C17 C16 121.3(4) . . ?
N1 C17 C18 114.9(3) . . ?
C16 C17 C18 123.9(3) . . ?
N2 C18 C19 120.5(4) . . ?
N2 C18 C17 114.5(3) . . ?
C19 C18 C17 125.1(3) . . ?
C20 C19 C18 119.3(4) . . ?
C20 C19 H19 120.4 . . ?
C18 C19 H19 120.4 . . ?
C19 C20 C21 120.1(4) . . ?
C19 C20 H20 120.0 . . ?
C21 C20 H20 120.0 . . ?
C20 C21 C22 118.5(4) . . ?
C20 C21 H21 120.7 . . ?
C22 C21 H21 120.7 . . ?
N2 C22 C21 122.3(4) . . ?
N2 C22 H22 118.8 . . ?
C21 C22 H22 118.8 . . ?
N3 Cu2 N6 177.67(12) . . ?
N3 Cu2 N4 80.83(11) . . ?
N6 Cu2 N4 98.65(11) . . ?
N3 Cu2 N5 101.41(12) . . ?
N6 Cu2 N5 80.71(12) . . ?
N4 Cu2 N5 128.17(11) . . ?
N3 Cu2 O13 86.52(10) . . ?
N6 Cu2 O13 92.07(10) . . ?
N4 Cu2 O13 128.76(10) . . ?
N5 Cu2 O13 102.95(10) . . ?
Cu2 O13 H13A 112.4 . . ?
Cu2 O13 H13B 107.9 . . ?
H13A O13 H13B 110.6 . . ?
C23 N3 C27 118.9(3) . . ?
C23 N3 Cu2 124.8(2) . . ?
C27 N3 Cu2 116.0(2) . . ?
C32 N4 C28 118.2(3) . . ?
C32 N4 Cu2 128.2(2) . . ?
C28 N4 Cu2 113.4(2) . . ?
C33 N5 C37 117.7(3) . . ?
C33 N5 Cu2 129.2(2) . . ?
C37 N5 Cu2 112.8(2) . . ?
C38 N6 C42 119.6(3) . . ?
C38 N6 Cu2 115.1(2) . . ?
C42 N6 Cu2 125.3(3) . . ?
N3 C23 C24 122.8(3) . . ?
N3 C23 H23 118.6 . . ?
C24 C23 H23 118.6 . . ?
C23 C24 C25 118.3(3) . . ?
C23 C24 H24 120.8 . . ?
C25 C24 H24 120.8 . . ?
C26 C25 C24 119.4(3) . . ?
C26 C25 H25 120.3 . . ?
C24 C25 H25 120.3 . . ?
C25 C26 C27 119.3(3) . . ?
C25 C26 H26 120.3 . . ?
C27 C26 H26 120.3 . . ?
N3 C27 C26 121.2(3) . . ?
N3 C27 C28 114.4(3) . . ?
C26 C27 C28 124.4(3) . . ?
N4 C28 C29 121.7(3) . . ?
N4 C28 C27 115.2(3) . . ?
C29 C28 C27 123.1(3) . . ?
C30 C29 C28 119.3(3) . . ?
C30 C29 H29 120.4 . . ?
C28 C29 H29 120.4 . . ?
C31 C30 C29 119.1(3) . . ?
C31 C30 H30 120.4 . . ?
C29 C30 H30 120.4 . . ?
C30 C31 C32 119.2(3) . . ?
C30 C31 H31 120.4 . . ?
C32 C31 H31 120.4 . . ?
N4 C32 C31 122.4(3) . . ?
N4 C32 H32 118.8 . . ?
C31 C32 H32 118.8 . . ?
N5 C33 C34 123.3(3) . . ?
N5 C33 H33 118.3 . . ?
C34 C33 H33 118.3 . . ?
C33 C34 C35 118.5(4) . . ?
C33 C34 H34 120.7 . . ?
C35 C34 H34 120.7 . . ?
C36 C35 C34 118.7(4) . . ?
C36 C35 H35 120.6 . . ?
C34 C35 H35 120.6 . . ?
C37 C36 C35 120.1(4) . . ?
C37 C36 H36 119.9 . . ?
C35 C36 H36 119.9 . . ?
N5 C37 C36 121.5(3) . . ?
N5 C37 C38 114.3(3) . . ?
C36 C37 C38 124.2(3) . . ?
N6 C38 C39 120.2(3) . . ?
N6 C38 C37 116.7(3) . . ?
C39 C38 C37 123.1(3) . . ?
C40 C39 C38 119.7(4) . . ?
C40 C39 H39 120.2 . . ?
C38 C39 H39 120.2 . . ?
C39 C40 C41 119.4(4) . . ?
C39 C40 H40 120.3 . . ?
C41 C40 H40 120.3 . . ?
C42 C41 C40 118.5(4) . . ?
C42 C41 H41 120.8 . . ?
C40 C41 H41 120.8 . . ?
N6 C42 C41 122.5(4) . . ?
N6 C42 H42 118.7 . . ?
C41 C42 H42 118.7 . . ?
H1A O1W H1B 114.0 . . ?
H2A O2W H2B 103.5 . . ?
H3A O3W H3B 104.1 . . ?

loop_
_geom_bond_atom_site_label_1
_geom_bond_atom_site_label_2
_geom_bond_distance
_geom_bond_site_symmetry_2
_geom_bond_publ_flag
Cu1 O1 1.924(2) . ?
Cu1 O2 1.940(2) . ?
Cu1 N1 1.991(3) . ?
Cu1 N2 1.996(3) . ?
Cu1 O9 2.279(2) . ?
S1 O5 1.440(3) . ?
S1 O4 1.446(3) . ?
S1 O3 1.449(3) . ?
S1 C4 1.776(3) . ?
S2 O7 1.438(3) . ?
S2 O8 1.450(3) . ?
S2 O6 1.455(3) . ?
S2 C10 1.769(3) . ?
S3 O10 1.438(2) . ?
S3 O9 1.451(2) . ?
S3 C8 1.753(3) . ?
S3 C6 1.754(3) . ?
S4 O11 1.438(2) . ?
S4 O12 1.442(2) . ?
S4 C2 1.770(3) . ?
S4 C12 1.775(3) 3_657 ?
O1 C1 1.296(4) . ?
O2 C7 1.287(4) . ?
N1 C13 1.337(5) . ?
N1 C17 1.347(4) . ?
N2 C22 1.336(5) . ?
N2 C18 1.355(4) . ?
C1 C2 1.419(4) . ?
C1 C6 1.419(4) . ?
C2 C3 1.375(4) . ?
C3 C4 1.401(5) . ?
C3 H3 0.9500 . ?
C4 C5 1.364(5) . ?
C5 C6 1.403(4) . ?
C5 H5 0.9500 . ?
C7 C8 1.419(4) . ?
C7 C12 1.432(4) . ?
C8 C9 1.390(4) . ?
C9 C10 1.378(5) . ?
C9 H9 0.9500 . ?
C10 C11 1.392(5) . ?
C11 C12 1.377(4) . ?
C11 H10 0.9500 . ?
C12 S4 1.775(3) 3_657 ?
C13 C14 1.378(5) . ?
C13 H13 0.9500 . ?
C14 C15 1.370(6) . ?
C14 H14 0.9500 . ?
C15 C16 1.381(6) . ?
C15 H15 0.9500 . ?
C16 C17 1.388(5) . ?
C16 H16 0.9500 . ?
C17 C18 1.465(5) . ?
C18 C19 1.395(5) . ?
C19 C20 1.368(6) . ?
C19 H19 0.9500 . ?
C20 C21 1.371(6) . ?
C20 H20 0.9500 . ?
C21 C22 1.381(5) . ?
C21 H21 0.9500 . ?
C22 H22 0.9500 . ?
Cu2 N3 1.981(3) . ?
Cu2 N6 1.994(3) . ?
Cu2 N4 2.042(3) . ?
Cu2 N5 2.075(3) . ?
Cu2 O13 2.089(2) . ?
O13 H13A 0.7990 . ?
O13 H13B 0.8814 . ?
N3 C23 1.338(4) . ?
N3 C27 1.350(4) . ?
N4 C32 1.346(4) . ?
N4 C28 1.355(4) . ?
N5 C33 1.341(4) . ?
N5 C37 1.362(4) . ?
N6 C38 1.342(4) . ?
N6 C42 1.343(5) . ?
C23 C24 1.377(5) . ?
C23 H23 0.9500 . ?
C24 C25 1.389(5) . ?
C24 H24 0.9500 . ?
C25 C26 1.375(5) . ?
C25 H25 0.9500 . ?
C26 C27 1.389(5) . ?
C26 H26 0.9500 . ?
C27 C28 1.474(5) . ?
C28 C29 1.383(4) . ?
C29 C30 1.382(5) . ?
C29 H29 0.9500 . ?
C30 C31 1.373(5) . ?
C30 H30 0.9500 . ?
C31 C32 1.380(5) . ?
C31 H31 0.9500 . ?
C32 H32 0.9500 . ?
C33 C34 1.375(5) . ?
C33 H33 0.9500 . ?
C34 C35 1.383(5) . ?
C34 H34 0.9500 . ?
C35 C36 1.379(5) . ?
C35 H35 0.9500 . ?
C36 C37 1.371(5) . ?
C36 H36 0.9500 . ?
C37 C38 1.468(5) . ?
C38 C39 1.401(5) . ?
C39 C40 1.373(5) . ?
C39 H39 0.9500 . ?
C40 C41 1.383(5) . ?
C40 H40 0.9500 . ?
C41 C42 1.373(5) . ?
C41 H41 0.9500 . ?
C42 H42 0.9500 . ?
O1W H1A 0.7433 . ?
O1W H1B 0.7168 . ?
O2W H2A 0.7808 . ?
O2W H2B 0.7701 . ?
O3W H3A 0.8135 . ?
O3W H3B 0.7696 . ?
